data_7122105
loop_
_publ_author_name
'Morgan, Lewis C. F.'
'Kim, Yejin'
'Blandy, Jack N.'
'Murray, Claire A.'
'Christensen, Kirsten E.'
'Thompson, Amber L.'

_publ_section_title
;
 Unexpected behaviour in derivatives of Barluenga's reagent,
 Hal(Coll)<sub>2</sub>X (Coll = 2,4,6-trimethyl pyridine, collidine; Hal =
 I, Br; X = PF<sub>6</sub>, ClO<sub>4</sub> &amp; BF<sub>4</sub>).
;
_journal_issue 70
_journal_name_full 'Chemical communications (Cambridge, England)'
_journal_page_first 9849
_journal_page_last 9852
_journal_paper_doi 10.1039/c8cc05430d
_journal_volume 54
_journal_year 2018
_chemical_formula_moiety 'C16 H22 Br N2, F6 P'
_chemical_formula_sum 'C16 H22 Br F6 N2 P'
_chemical_formula_weight 467.23
_chemical_melting_point ?
_space_group_IT_number 2
_space_group_name_Hall '-P 1'
_space_group_name_H-M_alt 'P -1'
_symmetry_cell_setting triclinic
_symmetry_space_group_name_Hall '-P 1'
_symmetry_space_group_name_H-M 'P -1'
_atom_sites_solution_hydrogens difmap
_atom_sites_solution_primary other
_audit_creation_date 2018-06-04
_audit_creation_method CRYSTALS_ver_14.61_build_6720
_audit_update_record
;
2018-07-05 deposited with the CCDC.
2018-08-06 downloaded from the CCDC.
;
_cell_angle_alpha 99.420(2)
_cell_angle_beta 98.926(2)
_cell_angle_gamma 97.070(2)
_cell_formula_units_Z 2
_cell_length_a 8.0237(2)
_cell_length_b 8.3951(2)
_cell_length_c 15.2556(4)
_cell_measurement_reflns_used 9248
_cell_measurement_temperature 300
_cell_measurement_theta_max 75
_cell_measurement_theta_min 5
_cell_volume 989.79(4)
_computing_cell_refinement
; 
 CrysAlisPro (Rigaku Oxford Diffraction, 2017) 
;
_computing_data_collection 'SuperNova, (Oxford Diffraction, 2010)'
_computing_data_reduction
; 
 CrysAlisPro (Rigaku Oxford Diffraction, 2017) 
;
_computing_molecular_graphics 'CAMERON (Watkin et al., 1996)'
_computing_publication_material 'CRYSTALS (Betteridge et al., 2003)'
_computing_structure_refinement 'CRYSTALS (Betteridge et al., 2003)'
_computing_structure_solution 'Refined from known structure'
_diffrn_ambient_temperature 300
_diffrn_measured_fraction_theta_full 0.992
_diffrn_measured_fraction_theta_max 0.970
_diffrn_measurement_device Area
_diffrn_measurement_device_type 'Oxford Diffraction SuperNova'
_diffrn_measurement_method \w
_diffrn_radiation_monochromator 'focussing mirrors'
_diffrn_radiation_type 'Cu K\a'
_diffrn_radiation_wavelength 1.54184
_diffrn_reflns_av_R_equivalents 0.023
_diffrn_reflns_av_sigmaI/netI 0.0321
_diffrn_reflns_limit_h_max 10
_diffrn_reflns_limit_h_min -10
_diffrn_reflns_limit_k_max 10
_diffrn_reflns_limit_k_min -10
_diffrn_reflns_limit_l_max 19
_diffrn_reflns_limit_l_min -19
_diffrn_reflns_number 15137
_diffrn_reflns_theta_full 71.000
_diffrn_reflns_theta_max 75.169
_diffrn_reflns_theta_min 5.404
_diffrn_standards_number 0
_exptl_absorpt_coefficient_mu 4.136
_exptl_absorpt_correction_T_max 0.69
_exptl_absorpt_correction_T_min 0.52
_exptl_absorpt_correction_type multi-scan
_exptl_absorpt_process_details
; 
 CrysAlisPro (Rigaku Oxford Diffraction, 2017) 
;
_exptl_crystal_colour clear_pale_colourless
_exptl_crystal_density_diffrn 1.568
_exptl_crystal_density_method 'not measured'
_exptl_crystal_description block
_exptl_crystal_F_000 471.998
_exptl_crystal_size_max 0.20
_exptl_crystal_size_mid 0.12
_exptl_crystal_size_min 0.09
_refine_diff_density_max 0.76
_refine_diff_density_min -0.36
_refine_ls_extinction_method None
_refine_ls_goodness_of_fit_ref 0.8915
_refine_ls_hydrogen_treatment constr
_refine_ls_matrix_type full
_refine_ls_number_parameters 235
_refine_ls_number_reflns 3953
_refine_ls_number_restraints 0
_refine_ls_R_factor_all 0.0412
_refine_ls_R_factor_gt 0.0383
_refine_ls_shift/su_max 0.0006844
_refine_ls_shift/su_mean 0.0000290
_refine_ls_structure_factor_coef Fsqd
_refine_ls_weighting_details
;
 Method= Modified Sheldrick 
 w=1/[\s^2^(F^2^) + ( 0.07P)^2^ + 0.88P] 
 ,where P=(max(Fo^2^,0) + 2Fc^2^)/3 
;
_refine_ls_weighting_scheme calc
_refine_ls_wR_factor_all 0.1062
_refine_ls_wR_factor_gt 0.1029
_refine_ls_wR_factor_ref 0.1062
_reflns_limit_h_max 9
_reflns_limit_h_min -10
_reflns_limit_k_max 10
_reflns_limit_k_min -10
_reflns_limit_l_max 19
_reflns_limit_l_min 0
_reflns_number_gt 3625
_reflns_number_total 3961
_reflns_threshold_expression I>2.0\s(I)
_oxford_diffrn_Wilson_B_factor 3.96
_oxford_diffrn_Wilson_scale 0.02
_oxford_refine_ls_r_factor_ref 0.0412
_oxford_refine_ls_scale 7.9(2)
_oxford_reflns_number_all 3953
_oxford_structure_analysis_title 011lcm17
_cod_data_source_file c8cc05430d2.cif
_cod_data_source_block BrColl2PF6-300K
_cod_depositor_comments
;
The following automatic conversions were performed:

'_chemical_melting_point' value 'not measured' was changed to '?' -
the value is undefined or not given.

Automatic conversion script
Id: cif_fix_values 4973 2017-02-22 13:04:09Z antanas 

 Adding full bibliography for 7122093--7122107.cif.
;
_cod_original_sg_symbol_H-M 'P -1 '
_cod_database_code 7122105
_oxford_refine_reflns_threshold_expression_ref I>-3.0\s(I)

loop_
_symmetry_equiv_pos_as_xyz
x,y,z
-x,-y,-z

loop_
_atom_site_label
_atom_site_type_symbol
_atom_site_fract_x
_atom_site_fract_y
_atom_site_fract_z
_atom_site_U_iso_or_equiv
_atom_site_occupancy
_atom_site_adp_type
_atom_site_refinement_flags_posn
Br1 Br 0.47882(3) 0.51736(3) 0.222944(16) 0.0488 1.0000 Uani .
N11 N 0.3557(3) 0.5333(3) 0.08953(14) 0.0483 1.0000 Uani .
C12 C 0.2700(4) 0.3972(3) 0.03300(18) 0.0524 1.0000 Uani .
C13 C 0.1811(4) 0.4088(4) -0.04988(19) 0.0570 1.0000 Uani .
C14 C 0.1765(4) 0.5572(4) -0.07667(18) 0.0552 1.0000 Uani .
C15 C 0.2672(4) 0.6942(4) -0.0174(2) 0.0578 1.0000 Uani .
C16 C 0.3573(4) 0.6811(3) 0.06551(19) 0.0521 1.0000 Uani .
C17 C 0.2755(5) 0.2356(4) 0.0620(2) 0.0712 1.0000 Uani .
C18 C 0.0785(5) 0.5687(5) -0.1670(2) 0.0728 1.0000 Uani .
C19 C 0.4569(5) 0.8284(4) 0.1295(2) 0.0680 1.0000 Uani .
N21 N 0.5980(3) 0.4985(3) 0.35269(14) 0.0465 1.0000 Uani .
C22 C 0.6429(4) 0.6348(3) 0.41792(18) 0.0524 1.0000 Uani .
C23 C 0.7290(4) 0.6230(4) 0.50151(19) 0.0579 1.0000 Uani .
C24 C 0.7710(4) 0.4759(4) 0.52023(18) 0.0571 1.0000 Uani .
C25 C 0.7209(4) 0.3398(4) 0.4520(2) 0.0568 1.0000 Uani .
C26 C 0.6339(3) 0.3520(3) 0.36812(18) 0.0496 1.0000 Uani .
C27 C 0.5981(5) 0.7944(4) 0.3974(2) 0.0687 1.0000 Uani .
C28 C 0.8675(5) 0.4649(5) 0.6107(2) 0.0764 1.0000 Uani .
C29 C 0.5770(5) 0.2047(4) 0.2950(2) 0.0670 1.0000 Uani .
P1 P 0.03741(10) -0.02113(10) 0.27307(6) 0.0686 1.0000 Uani .
F11 F -0.0442(4) 0.0840(5) 0.3425(3) 0.1491 1.0000 Uani .
F12 F -0.1100(5) -0.0009(5) 0.1955(3) 0.1605 1.0000 Uani .
F13 F 0.1461(4) 0.1421(4) 0.2635(3) 0.1369 1.0000 Uani .
F14 F 0.1831(5) -0.0357(5) 0.3489(3) 0.1697 1.0000 Uani .
F15 F -0.0792(5) -0.1795(4) 0.2780(3) 0.1567 1.0000 Uani .
F16 F 0.1154(5) -0.1257(7) 0.2042(4) 0.2296 1.0000 Uani .
H173 H 0.2105 0.1510 0.0153 0.1069 1.0000 Uiso R
H171 H 0.2269 0.2360 0.1157 0.1062 1.0000 Uiso R
H172 H 0.3916 0.2151 0.0748 0.1065 1.0000 Uiso R
H131 H 0.1246 0.3136 -0.0887 0.0684 1.0000 Uiso R
H151 H 0.2674 0.7970 -0.0340 0.0691 1.0000 Uiso R
H193 H 0.5729 0.8110 0.1447 0.1019 1.0000 Uiso R
H192 H 0.4080 0.8419 0.1830 0.1016 1.0000 Uiso R
H191 H 0.4510 0.9221 0.1023 0.1023 1.0000 Uiso R
H182 H 0.1388 0.5290 -0.2134 0.1093 1.0000 Uiso R
H183 H 0.0675 0.6803 -0.1685 0.1090 1.0000 Uiso R
H181 H -0.0345 0.5050 -0.1772 0.1090 1.0000 Uiso R
H271 H 0.6362 0.8751 0.4499 0.1028 1.0000 Uiso R
H231 H 0.7583 0.7163 0.5466 0.0694 1.0000 Uiso R
H251 H 0.7465 0.2381 0.4621 0.0674 1.0000 Uiso R
H272 H 0.4778 0.7884 0.3796 0.1026 1.0000 Uiso R
H273 H 0.6535 0.8219 0.3498 0.1026 1.0000 Uiso R
H283 H 0.8932 0.3577 0.6117 0.1155 1.0000 Uiso R
H282 H 0.9717 0.5383 0.6256 0.1154 1.0000 Uiso R
H281 H 0.8017 0.4932 0.6560 0.1153 1.0000 Uiso R
H292 H 0.6251 0.2232 0.2437 0.0997 1.0000 Uiso R
H293 H 0.4560 0.1879 0.2779 0.0997 1.0000 Uiso R
H291 H 0.6129 0.1116 0.3154 0.1002 1.0000 Uiso R

loop_
_atom_site_aniso_label
_atom_site_aniso_U_11
_atom_site_aniso_U_22
_atom_site_aniso_U_33
_atom_site_aniso_U_23
_atom_site_aniso_U_13
_atom_site_aniso_U_12
Br1 0.05109(17) 0.05506(18) 0.03924(16) 0.00802(11) 0.00450(11) 0.00992(12)
N11 0.0521(12) 0.0540(12) 0.0370(10) 0.0077(9) 0.0018(9) 0.0105(9)
C12 0.0613(15) 0.0533(14) 0.0410(13) 0.0069(11) 0.0055(11) 0.0094(12)
C13 0.0630(16) 0.0605(16) 0.0418(13) 0.0030(12) 0.0007(12) 0.0075(13)
C14 0.0521(14) 0.0705(17) 0.0443(14) 0.0139(12) 0.0042(11) 0.0152(13)
C15 0.0639(17) 0.0572(15) 0.0538(15) 0.0162(12) 0.0036(13) 0.0162(13)
C16 0.0565(15) 0.0512(14) 0.0484(14) 0.0098(11) 0.0058(11) 0.0115(11)
C17 0.101(3) 0.0519(16) 0.0539(17) 0.0103(13) -0.0009(16) 0.0048(16)
C18 0.073(2) 0.092(2) 0.0516(17) 0.0190(16) -0.0060(15) 0.0224(18)
C19 0.079(2) 0.0535(16) 0.0633(18) 0.0078(14) -0.0044(15) 0.0054(14)
N21 0.0487(11) 0.0524(12) 0.0368(10) 0.0092(9) 0.0018(8) 0.0071(9)
C22 0.0590(15) 0.0517(14) 0.0435(13) 0.0076(11) 0.0050(11) 0.0044(11)
C23 0.0640(17) 0.0615(16) 0.0412(13) 0.0037(12) 0.0012(12) 0.0008(13)
C24 0.0539(15) 0.0738(18) 0.0416(14) 0.0154(13) 0.0016(11) 0.0046(13)
C25 0.0595(16) 0.0603(16) 0.0519(15) 0.0192(12) 0.0037(12) 0.0109(12)
C26 0.0492(13) 0.0514(14) 0.0461(13) 0.0095(11) 0.0034(10) 0.0053(11)
C27 0.091(2) 0.0535(16) 0.0566(17) 0.0056(13) 0.0020(16) 0.0119(15)
C28 0.079(2) 0.099(3) 0.0484(16) 0.0240(17) -0.0044(15) 0.0086(19)
C29 0.080(2) 0.0504(15) 0.0620(18) 0.0026(13) -0.0064(15) 0.0110(14)
P1 0.0551(4) 0.0638(5) 0.0807(6) 0.0017(4) 0.0095(4) 0.0037(4)
F11 0.124(2) 0.149(3) 0.150(3) -0.049(2) 0.039(2) 0.015(2)
F12 0.118(2) 0.173(3) 0.155(3) 0.009(3) -0.051(2) 0.015(2)
F13 0.117(2) 0.125(2) 0.158(3) 0.047(2) 0.011(2) -0.0298(19)
F14 0.158(3) 0.143(3) 0.187(4) 0.044(3) -0.062(3) 0.039(2)
F15 0.138(3) 0.094(2) 0.231(4) 0.020(2) 0.054(3) -0.0236(19)
F16 0.113(3) 0.248(5) 0.266(6) -0.145(4) 0.075(3) -0.004(3)

loop_
_atom_type_symbol
_atom_type_scat_dispersion_real
_atom_type_scat_dispersion_imag
_atom_type_scat_Cromer_Mann_a1
_atom_type_scat_Cromer_Mann_b1
_atom_type_scat_Cromer_Mann_a2
_atom_type_scat_Cromer_Mann_b2
_atom_type_scat_Cromer_Mann_a3
_atom_type_scat_Cromer_Mann_b3
_atom_type_scat_Cromer_Mann_a4
_atom_type_scat_Cromer_Mann_b4
_atom_type_scat_Cromer_Mann_c
_atom_type_scat_source
Br -0.6763 1.2805 17.1789 2.1723 5.2358 16.5796 5.6377 0.2609 3.9851 41.4328 2.9557 'International Tables Vol C 4.2.6.8 and 6.1.1.4'
C 0.0181 0.0091 2.3100 20.8439 1.0200 10.2075 1.5886 0.5687 0.8650 51.6512 0.2156 'International Tables Vol C 4.2.6.8 and 6.1.1.4'
N 0.0311 0.0180 12.2126 0.0057 3.1322 9.8933 2.0125 28.9975 1.1663 0.5826 -11.5290 'International Tables Vol C 4.2.6.8 and 6.1.1.4'
H 0.0000 0.0000 0.4930 10.5109 0.3229 26.1257 0.1402 3.1424 0.0408 57.7998 0.0030 'International Tables Vol C 4.2.6.8 and 6.1.1.4'
P 0.2955 0.4335 6.4345 1.9067 4.1791 27.1570 1.7800 0.5260 1.4908 68.1645 1.1149 'International Tables Vol C 4.2.6.8 and 6.1.1.4'
F 0.0727 0.0534 3.5392 10.2825 2.6412 4.2944 1.5170 0.2615 1.0243 26.1476 0.2776 'International Tables Vol C 4.2.6.8 and 6.1.1.4'

loop_
_geom_angle_atom_site_label_1
_geom_angle_atom_site_label_2
_geom_angle_atom_site_label_3
_geom_angle
_geom_angle_publ_flag
N11 Br1 N21 179.25(8) yes
Br1 N11 C12 119.79(18) yes
Br1 N11 C16 119.24(17) yes
C12 N11 C16 120.9(2) yes
N11 C12 C13 119.9(3) yes
N11 C12 C17 118.8(2) yes
C13 C12 C17 121.4(3) yes
C12 C13 C14 121.4(3) yes
C12 C13 H131 118.9 no
C14 C13 H131 119.7 no
C13 C14 C15 117.3(3) yes
C13 C14 C18 121.0(3) yes
C15 C14 C18 121.7(3) yes
C14 C15 C16 120.9(3) yes
C14 C15 H151 119.3 no
C16 C15 H151 119.8 no
C15 C16 N11 119.7(3) yes
C15 C16 C19 121.2(3) yes
N11 C16 C19 119.1(2) yes
C12 C17 H173 109.4 no
C12 C17 H171 109.5 no
H173 C17 H171 108.9 no
C12 C17 H172 110.6 no
H173 C17 H172 109.7 no
H171 C17 H172 108.6 no
C14 C18 H182 109.5 no
C14 C18 H183 109.3 no
H182 C18 H183 109.1 no
C14 C18 H181 110.2 no
H182 C18 H181 109.8 no
H183 C18 H181 109.0 no
C16 C19 H193 109.1 no
C16 C19 H192 108.2 no
H193 C19 H192 109.2 no
C16 C19 H191 109.5 no
H193 C19 H191 110.9 no
H192 C19 H191 110.0 no
Br1 N21 C22 119.44(18) yes
Br1 N21 C26 118.94(17) yes
C22 N21 C26 121.6(2) yes
N21 C22 C23 119.1(3) yes
N21 C22 C27 119.3(2) yes
C23 C22 C27 121.5(3) yes
C22 C23 C24 121.5(3) yes
C22 C23 H231 119.1 no
C24 C23 H231 119.4 no
C23 C24 C25 117.4(2) yes
C23 C24 C28 121.1(3) yes
C25 C24 C28 121.6(3) yes
C24 C25 C26 121.0(3) yes
C24 C25 H251 119.9 no
C26 C25 H251 119.1 no
C25 C26 N21 119.5(2) yes
C25 C26 C29 121.0(3) yes
N21 C26 C29 119.5(2) yes
C22 C27 H272 111.2 no
C22 C27 H273 109.1 no
H272 C27 H273 109.2 no
C22 C27 H271 108.4 no
H272 C27 H271 109.1 no
H273 C27 H271 109.9 no
C24 C28 H281 109.8 no
C24 C28 H283 111.0 no
H281 C28 H283 109.1 no
C24 C28 H282 111.1 no
H281 C28 H282 107.6 no
H283 C28 H282 108.1 no
C26 C29 H293 110.0 no
C26 C29 H292 108.6 no
H293 C29 H292 108.1 no
C26 C29 H291 109.8 no
H293 C29 H291 109.9 no
H292 C29 H291 110.4 no
F11 P1 F12 89.3(2) yes
F11 P1 F13 87.1(2) yes
F12 P1 F13 91.0(2) yes
F11 P1 F14 90.1(3) yes
F12 P1 F14 178.4(2) yes
F13 P1 F14 87.5(2) yes
F11 P1 F15 92.5(2) yes
F12 P1 F15 85.3(2) yes
F13 P1 F15 176.3(2) yes
F14 P1 F15 96.2(2) yes
F11 P1 F16 179.26(19) yes
F12 P1 F16 90.1(3) yes
F13 P1 F16 93.5(3) yes
F14 P1 F16 90.4(3) yes
F15 P1 F16 86.9(3) yes

loop_
_geom_bond_atom_site_label_1
_geom_bond_atom_site_label_2
_geom_bond_distance
_geom_bond_publ_flag
Br1 N11 2.153(2) yes
Br1 N21 2.100(2) yes
N11 C12 1.350(3) yes
N11 C16 1.350(4) yes
C12 C13 1.376(4) yes
C12 C17 1.498(4) yes
C13 C14 1.376(4) yes
C13 H131 0.931 no
C14 C15 1.385(4) yes
C14 C18 1.501(4) yes
C15 C16 1.384(4) yes
C15 H151 0.938 no
C16 C19 1.497(4) yes
C17 H173 0.956 no
C17 H171 0.960 no
C17 H172 0.964 no
C18 H182 0.956 no
C18 H183 0.955 no
C18 H181 0.971 no
C19 H193 0.958 no
C19 H192 0.955 no
C19 H191 0.950 no
N21 C22 1.358(3) yes
N21 C26 1.346(4) yes
C22 C23 1.378(4) yes
C22 C27 1.497(4) yes
C23 C24 1.382(4) yes
C23 H231 0.933 no
C24 C25 1.385(4) yes
C24 C28 1.497(4) yes
C25 C26 1.385(4) yes
C25 H251 0.933 no
C26 C29 1.495(4) yes
C27 H271 0.943 no
C27 H272 0.954 no
C27 H273 0.952 no
C28 H283 0.950 no
C28 H282 0.948 no
C28 H281 0.951 no
C29 H292 0.951 no
C29 H293 0.952 no
C29 H291 0.948 no
P1 F11 1.543(3) yes
P1 F12 1.584(4) yes
P1 F13 1.572(3) yes
P1 F14 1.544(3) yes
P1 F15 1.548(3) yes
P1 F16 1.518(3) yes
